data_7104908
loop_
_publ_author_name
'Li, Ming-Jhe'
'Lai, Chien-Chen'
'Liu, Yi-Hung'
'Peng, Shie-Ming'
'Chiu, Sheng-Hsien'

_publ_section_title
;
 Two guest complexation modes in a cyclotriveratrylene-based molecular
 container.
;
_journal_issue 39
_journal_name_full 'Chemical communications (Cambridge, England)'
_journal_page_first 5814
_journal_page_last 5816
_journal_paper_doi 10.1039/b906075h
_journal_year 2009
_chemical_formula_moiety 'C94 H110 F12 N2 O24 P2'
_chemical_formula_sum 'C102 H122 F12 N6 O24 P2'
_chemical_formula_weight 2106.00
_chemical_name_systematic
;
?
;
_space_group_IT_number 43
_symmetry_cell_setting orthorhombic
_symmetry_space_group_name_Hall 'F 2 -2d'
_symmetry_space_group_name_H-M 'F d d 2'
_atom_sites_solution_hydrogens geom
_atom_sites_solution_primary direct
_atom_sites_solution_secondary difmap
_audit_creation_method SHELXL-97
_cell_angle_alpha 90.00
_cell_angle_beta 90.00
_cell_angle_gamma 90.00
_cell_formula_units_Z 16
_cell_length_a 24.4430(6)
_cell_length_b 110.268(3)
_cell_length_c 15.7305(4)
_cell_measurement_reflns_used 11317
_cell_measurement_temperature 200(2)
_cell_measurement_theta_max 75.7457
_cell_measurement_theta_min 3.2026
_cell_volume 42398.0(19)
_computing_cell_refinement
;
CrysAlis RED, Oxford Diffraction Ltd.,
Version 1.171.32.15 (release 10-01-2008 CrysAlis171 .NET)
(compiled Jan 10 2008,16:37:18)
Empirical absorption correction using spherical harmonics,
implemented in SCALE3 ABSPACK scaling algorithm.
;
_computing_data_collection
;
CrysAlis RED, Oxford Diffraction Ltd.,
Version 1.171.32.15 (release 10-01-2008 CrysAlis171 .NET)
(compiled Jan 10 2008,16:37:18)
Empirical absorption correction using spherical harmonics,
implemented in SCALE3 ABSPACK scaling algorithm.
;
_computing_data_reduction
;
CrysAlis RED, Oxford Diffraction Ltd.,
Version 1.171.32.15 (release 10-01-2008 CrysAlis171 .NET)
(compiled Jan 10 2008,16:37:18)
Empirical absorption correction using spherical harmonics,
implemented in SCALE3 ABSPACK scaling algorithm.
;
_computing_molecular_graphics SHELXTL
_computing_publication_material SHELXTL
_computing_structure_refinement 'SHELXL-97 (Sheldrick, 1997)'
_computing_structure_solution 'SHELXS-97 (Sheldrick, 1990)'
_diffrn_ambient_temperature 200(2)
_diffrn_measured_fraction_theta_full 1.000
_diffrn_measured_fraction_theta_max 1.000
_diffrn_measurement_device_type 'Oxford Diffraction Gemini R'
_diffrn_measurement_method CCD
_diffrn_radiation_monochromator graphite
_diffrn_radiation_source 'fine-focus sealed tube'
_diffrn_radiation_type CuK\a
_diffrn_radiation_wavelength 1.54178
_diffrn_reflns_av_R_equivalents 0.1129
_diffrn_reflns_av_sigmaI/netI 0.0851
_diffrn_reflns_limit_h_max 28
_diffrn_reflns_limit_h_min -29
_diffrn_reflns_limit_k_max 123
_diffrn_reflns_limit_k_min -132
_diffrn_reflns_limit_l_max 17
_diffrn_reflns_limit_l_min -18
_diffrn_reflns_number 70292
_diffrn_reflns_theta_full 67.99
_diffrn_reflns_theta_max 67.99
_diffrn_reflns_theta_min 3.21
_exptl_absorpt_coefficient_mu 1.182
_exptl_absorpt_correction_T_max 1.0000
_exptl_absorpt_correction_T_min 0.7565
_exptl_absorpt_correction_type multi-scan
_exptl_absorpt_process_details
;
CrysAlis RED, Oxford Diffraction Ltd.,
Version 1.171.32.15 (release 10-01-2008 CrysAlis171 .NET)
(compiled Jan 10 2008,16:37:18)
Empirical absorption correction using spherical harmonics,
implemented in SCALE3 ABSPACK scaling algorithm.
;
_exptl_crystal_colour colorless
_exptl_crystal_density_diffrn 1.320
_exptl_crystal_density_method 'not measured'
_exptl_crystal_description Cubes
_exptl_crystal_F_000 17696
_exptl_crystal_size_max 0.25
_exptl_crystal_size_mid 0.20
_exptl_crystal_size_min 0.15
_refine_diff_density_max 0.750
_refine_diff_density_min -0.348
_refine_diff_density_rms 0.092
_refine_ls_abs_structure_details 'Flack H D (1983), Acta Cryst. A39, 876-881'
_refine_ls_abs_structure_Flack 0.06(5)
_refine_ls_extinction_coef 0.000048(5)
_refine_ls_extinction_expression Fc^*^=kFc[1+0.001xFc^2^\l^3^/sin(2\q)]^-1/4^
_refine_ls_extinction_method SHELXL
_refine_ls_goodness_of_fit_ref 1.337
_refine_ls_hydrogen_treatment constr
_refine_ls_matrix_type full
_refine_ls_number_parameters 1277
_refine_ls_number_reflns 16751
_refine_ls_number_restraints 230
_refine_ls_restrained_S_all 1.384
_refine_ls_R_factor_all 0.1689
_refine_ls_R_factor_gt 0.1111
_refine_ls_shift/su_max 0.035
_refine_ls_shift/su_mean 0.002
_refine_ls_structure_factor_coef Fsqd
_refine_ls_weighting_details 'calc w=1/[\s^2^(Fo^2^)+(0.1000P)^2^+0.0000P] where P=(Fo^2^+2Fc^2^)/3'
_refine_ls_weighting_scheme calc
_refine_ls_wR_factor_gt 0.2548
_refine_ls_wR_factor_ref 0.2722
_reflns_number_gt 8010
_reflns_number_total 16751
_reflns_threshold_expression >2sigma(I)
_cod_data_source_file b906075h.txt
_cod_data_source_block ic13146
_cod_depositor_comments
;
The following automatic conversions were performed:
'_symmetry_cell_setting' value 'Orthorhombic' changed to 'orthorhombic'
according to '/home/saulius/struct/CIF-dictionaries/cif_core.dic'
dictionary named 'cif_core.dic' version 2.4.1 from 2010-06-29.

Automatic conversion script
Id: cif_fix_enum 1527 2010-12-29 10:47:43Z saulius 
;
_cod_original_sg_symbol_H-M Fdd2
_cod_database_code 7104908

loop_
_symmetry_equiv_pos_as_xyz
'x, y, z'
'-x, -y, z'
'x+1/4, -y+1/4, z+1/4'
'-x+1/4, y+1/4, z+1/4'
'x, y+1/2, z+1/2'
'-x, -y+1/2, z+1/2'
'x+1/4, -y+3/4, z+3/4'
'-x+1/4, y+3/4, z+3/4'
'x+1/2, y, z+1/2'
'-x+1/2, -y, z+1/2'
'x+3/4, -y+1/4, z+3/4'
'-x+3/4, y+1/4, z+3/4'
'x+1/2, y+1/2, z'
'-x+1/2, -y+1/2, z'
'x+3/4, -y+3/4, z+1/4'
'-x+3/4, y+3/4, z+1/4'

loop_
_atom_site_label
_atom_site_type_symbol
_atom_site_fract_x
_atom_site_fract_y
_atom_site_fract_z
_atom_site_U_iso_or_equiv
_atom_site_adp_type
_atom_site_occupancy
_atom_site_symmetry_multiplicity
_atom_site_calc_flag
_atom_site_refinement_flags
_atom_site_disorder_assembly
_atom_site_disorder_group
O1 O 0.0536(2) 0.03921(6) -0.0345(4) 0.0698(16) Uani 1 1 d . . .
O2 O 0.0844(3) 0.01513(9) 0.0017(6) 0.122(3) Uani 1 1 d . . .
O3 O 0.1365(3) -0.00426(7) 0.0953(5) 0.097(2) Uani 1 1 d . . .
O4 O 0.1962(3) 0.01000(6) 0.2137(5) 0.092(2) Uani 1 1 d . . .
O5 O 0.0024(2) 0.05279(5) 0.0711(4) 0.0731(18) Uani 1 1 d . . .
O6 O -0.0497(2) 0.04359(7) 0.2271(4) 0.0752(18) Uani 1 1 d . . .
O7 O 0.0357(2) 0.02941(6) 0.2996(4) 0.0822(19) Uani 1 1 d . . .
O8 O 0.1434(3) 0.02157(6) 0.3283(4) 0.0755(17) Uani 1 1 d . . .
O9 O 0.1349(2) 0.10359(5) 0.2172(4) 0.0691(16) Uani 1 1 d . . .
O10 O 0.1085(3) 0.09894(6) 0.3942(4) 0.0826(19) Uani 1 1 d . . .
O11 O 0.1552(3) 0.08459(7) 0.5268(4) 0.088(2) Uani 1 1 d . . .
O12 O 0.2576(3) 0.07177(6) 0.5141(4) 0.0825(19) Uani 1 1 d . . .
O13 O 0.2282(2) 0.11134(5) 0.1561(4) 0.0725(17) Uani 1 1 d . . .
O14 O 0.3294(5) 0.11684(7) 0.2359(6) 0.141(4) Uani 1 1 d U . .
O15 O 0.3727(3) 0.10163(6) 0.3600(5) 0.087(2) Uani 1 1 d . . .
O16 O 0.3499(2) 0.07891(6) 0.4431(5) 0.093(2) Uani 1 1 d . . .
O17 O 0.3556(3) 0.07488(8) -0.1487(5) 0.102(2) Uani 1 1 d U A .
O18 O 0.4663(3) 0.07279(8) -0.1275(6) 0.130(3) Uani 1 1 d U . .
O19 O 0.5148(3) 0.05977(6) 0.0092(5) 0.088(2) Uani 1 1 d . . .
O20 O 0.4790(3) 0.04127(8) 0.1284(5) 0.103(2) Uani 1 1 d . . .
O21 O 0.3057(3) 0.05454(7) -0.1940(4) 0.0831(19) Uani 1 1 d . . .
O22 O 0.3217(4) 0.02782(8) -0.1571(8) 0.144(4) Uani 1 1 d . . .
O23 O 0.3736(7) 0.01374(9) -0.0452(7) 0.182(4) Uani 1 1 d U . .
O24 O 0.4462(3) 0.01996(9) 0.0852(5) 0.105(3) Uani 1 1 d . . .
N1 N 0.3870(3) 0.04844(7) 0.0008(5) 0.066(2) Uani 1 1 d . . .
N2 N 0.2578(3) 0.08343(8) 0.3019(5) 0.075(2) Uani 1 1 d . . .
C1 C 0.0599(3) 0.05141(9) -0.0460(5) 0.058(2) Uani 1 1 d . . .
C2 C 0.0877(3) 0.05637(9) -0.1133(5) 0.062(2) Uani 1 1 d . . .
H2A H 0.1037 0.0512 -0.1551 0.075 Uiso 1 1 calc R . .
C3 C 0.0927(3) 0.06930(10) -0.1206(5) 0.064(3) Uani 1 1 d . . .
C4 C 0.0663(3) 0.07668(8) -0.0618(5) 0.057(2) Uani 1 1 d . . .
C5 C 0.0368(3) 0.07095(10) 0.0064(5) 0.064(2) Uani 1 1 d . . .
H5A H 0.0189 0.0759 0.0473 0.076 Uiso 1 1 calc R . .
C6 C 0.0337(3) 0.05876(9) 0.0142(5) 0.056(2) Uani 1 1 d . . .
C7 C 0.0746(4) 0.03122(8) -0.0972(5) 0.064(2) Uani 1 1 d . . .
H7A H 0.1150 0.0316 -0.0991 0.076 Uiso 1 1 calc R . .
H7B H 0.0600 0.0333 -0.1541 0.076 Uiso 1 1 calc R . .
C8 C 0.0559(4) 0.01873(10) -0.0709(7) 0.084(3) Uani 1 1 d . . .
H8A H 0.0161 0.0188 -0.0589 0.101 Uiso 1 1 calc R . .
H8B H 0.0626 0.0129 -0.1175 0.101 Uiso 1 1 calc R . .
C9 C 0.0587(5) 0.00737(13) 0.0499(9) 0.110(4) Uani 1 1 d . . .
H9A H 0.0474 0.0003 0.0152 0.132 Uiso 1 1 calc R . .
H9B H 0.0253 0.0112 0.0730 0.132 Uiso 1 1 calc R . .
C10 C 0.0937(5) 0.00306(9) 0.1221(7) 0.084(3) Uani 1 1 d . . .
H10A H 0.1088 0.0102 0.1525 0.101 Uiso 1 1 calc R . .
H10B H 0.0707 -0.0015 0.1627 0.101 Uiso 1 1 calc R . .
C11 C 0.1839(5) 0.00234(12) 0.0750(7) 0.109(4) Uani 1 1 d D . .
H11A H 0.1733 0.0106 0.0576 0.130 Uiso 1 1 calc R . .
H11B H 0.2021 -0.0016 0.0259 0.130 Uiso 1 1 calc R . .
C12 C 0.2225(5) 0.00312(13) 0.1451(7) 0.119(5) Uani 1 1 d D . .
H12A H 0.2564 0.0073 0.1264 0.143 Uiso 1 1 calc R . .
H12B H 0.2323 -0.0051 0.1651 0.143 Uiso 1 1 calc R . .
C13 C -0.0326(4) 0.05979(9) 0.1260(7) 0.088(3) Uani 1 1 d . . .
H13A H -0.0525 0.0660 0.0922 0.105 Uiso 1 1 calc R . .
H13B H -0.0103 0.0640 0.1692 0.105 Uiso 1 1 calc R . .
C14 C -0.0724(4) 0.05164(11) 0.1685(7) 0.092(3) Uani 1 1 d . . .
H14A H -0.1000 0.0567 0.1981 0.110 Uiso 1 1 calc R . .
H14B H -0.0918 0.0469 0.1244 0.110 Uiso 1 1 calc R . .
C15 C -0.0314(4) 0.03251(10) 0.1927(7) 0.087(3) Uani 1 1 d . . .
H15A H 0.0000 0.0339 0.1541 0.104 Uiso 1 1 calc R . .
H15B H -0.0611 0.0286 0.1596 0.104 Uiso 1 1 calc R . .
C16 C -0.0139(4) 0.02418(10) 0.2670(6) 0.083(3) Uani 1 1 d . . .
H16A H -0.0425 0.0240 0.3115 0.100 Uiso 1 1 calc R . .
H16B H -0.0073 0.0158 0.2466 0.100 Uiso 1 1 calc R . .
C17 C 0.0528(4) 0.02301(11) 0.3727(7) 0.092(3) Uani 1 1 d . . .
H17A H 0.0505 0.0142 0.3622 0.110 Uiso 1 1 calc R . .
H17B H 0.0287 0.0250 0.4212 0.110 Uiso 1 1 calc R . .
C18 C 0.1103(4) 0.02642(10) 0.3931(6) 0.078(3) Uani 1 1 d . . .
H18A H 0.1142 0.0354 0.3951 0.094 Uiso 1 1 calc R . .
H18B H 0.1211 0.0231 0.4489 0.094 Uiso 1 1 calc R . .
C19 C 0.2263(4) 0.01384(8) 0.2819(6) 0.066(2) Uani 1 1 d . . .
C20 C 0.2812(4) 0.01135(8) 0.2963(6) 0.070(2) Uani 1 1 d . . .
H20A H 0.3006 0.0065 0.2564 0.084 Uiso 1 1 calc R . .
C21 C 0.3080(4) 0.01564(9) 0.3659(7) 0.074(3) Uani 1 1 d . . .
C22 C 0.2803(3) 0.02298(8) 0.4259(6) 0.064(2) Uani 1 1 d U . .
C23 C 0.2264(3) 0.02498(7) 0.4133(6) 0.060(2) Uani 1 1 d U . .
H23A H 0.2072 0.0298 0.4533 0.071 Uiso 1 1 calc R . .
C24 C 0.1979(3) 0.02032(8) 0.3448(5) 0.060(2) Uani 1 1 d . . .
C25 C 0.0692(3) 0.09022(7) -0.0635(5) 0.055(2) Uani 1 1 d . . .
H25A H 0.0341 0.0936 -0.0423 0.065 Uiso 1 1 calc R . .
H25B H 0.0738 0.0929 -0.1230 0.065 Uiso 1 1 calc R . .
C26 C 0.1151(3) 0.09524(7) -0.0109(6) 0.059(2) Uani 1 1 d . . .
C27 C 0.1059(3) 0.09635(7) 0.0777(6) 0.057(2) Uani 1 1 d . . .
H27A H 0.0728 0.0933 0.1011 0.068 Uiso 1 1 calc R . .
C28 C 0.1442(4) 0.10178(8) 0.1314(6) 0.063(2) Uani 1 1 d . . .
C29 C 0.1938(4) 0.10575(8) 0.0989(7) 0.067(2) Uani 1 1 d . . .
C30 C 0.2055(4) 0.10396(9) 0.0139(7) 0.080(3) Uani 1 1 d . . .
H30A H 0.2406 0.1061 -0.0075 0.096 Uiso 1 1 calc R . .
C31 C 0.1658(3) 0.09892(7) -0.0423(6) 0.059(2) Uani 1 1 d . . .
C32 C 0.1829(4) 0.09769(9) -0.1361(6) 0.074(3) Uani 1 1 d . . .
H32A H 0.1499 0.0983 -0.1723 0.089 Uiso 1 1 calc R . .
H32B H 0.2074 0.1045 -0.1510 0.089 Uiso 1 1 calc R . .
C33 C 0.0832(4) 0.10070(10) 0.2509(6) 0.079(3) Uani 1 1 d . . .
H33A H 0.0786 0.0918 0.2511 0.094 Uiso 1 1 calc R . .
H33B H 0.0545 0.1042 0.2138 0.094 Uiso 1 1 calc R . .
C34 C 0.0760(4) 0.10533(10) 0.3378(6) 0.081(3) Uani 1 1 d . . .
H34A H 0.0859 0.1140 0.3397 0.097 Uiso 1 1 calc R . .
H34B H 0.0371 0.1045 0.3547 0.097 Uiso 1 1 calc R . .
C35 C 0.0964(4) 0.10102(11) 0.4818(6) 0.086(3) Uani 1 1 d . . .
H35A H 0.0925 0.1099 0.4904 0.103 Uiso 1 1 calc R . .
H35B H 0.0605 0.0973 0.4945 0.103 Uiso 1 1 calc R . .
C36 C 0.1345(7) 0.09667(13) 0.5412(8) 0.128(5) Uani 1 1 d . . .
H36A H 0.1173 0.0969 0.5982 0.154 Uiso 1 1 calc R . .
H36B H 0.1660 0.1023 0.5424 0.154 Uiso 1 1 calc R . .
C37 C 0.1858(7) 0.07986(13) 0.5895(7) 0.127(5) Uani 1 1 d . . .
H37A H 0.1619 0.0783 0.6393 0.152 Uiso 1 1 calc R . .
H37B H 0.2134 0.0859 0.6067 0.152 Uiso 1 1 calc R . .
C38 C 0.2127(5) 0.06911(11) 0.5692(8) 0.105(4) Uani 1 1 d . . .
H38A H 0.1871 0.0635 0.5406 0.126 Uiso 1 1 calc R . .
H38B H 0.2262 0.0652 0.6216 0.126 Uiso 1 1 calc R . .
C39 C 0.2714(4) 0.11851(9) 0.1176(7) 0.079(3) Uani 1 1 d . . .
H39A H 0.2559 0.1243 0.0757 0.095 Uiso 1 1 calc R . .
H39B H 0.2979 0.1132 0.0881 0.095 Uiso 1 1 calc R . .
C40 C 0.2980(5) 0.12503(10) 0.1867(8) 0.098(4) Uani 1 1 d . . .
H40A H 0.3220 0.1314 0.1632 0.118 Uiso 1 1 calc R . .
H40B H 0.2700 0.1290 0.2230 0.118 Uiso 1 1 calc R . .
C41 C 0.3429(9) 0.12041(12) 0.3098(12) 0.169(6) Uani 1 1 d U . .
H41A H 0.3088 0.1207 0.3438 0.203 Uiso 1 1 calc R . .
H41B H 0.3556 0.1289 0.3039 0.203 Uiso 1 1 calc R . .
C42 C 0.3821(5) 0.11434(11) 0.3597(9) 0.105(4) Uani 1 1 d . . .
H42A H 0.3805 0.1174 0.4187 0.125 Uiso 1 1 calc R . .
H42B H 0.4191 0.1160 0.3370 0.125 Uiso 1 1 calc R . .
C43 C 0.4079(6) 0.09564(12) 0.4147(10) 0.141(6) Uani 1 1 d . . .
H43A H 0.4003 0.0983 0.4737 0.169 Uiso 1 1 calc R . .
H43B H 0.4460 0.0980 0.4010 0.169 Uiso 1 1 calc R . .
C44 C 0.4028(4) 0.08300(11) 0.4097(10) 0.116(5) Uani 1 1 d . . .
H44A H 0.4327 0.0792 0.4425 0.139 Uiso 1 1 calc R . .
H44B H 0.4064 0.0804 0.3496 0.139 Uiso 1 1 calc R . .
C45 C 0.2957(4) 0.06281(10) 0.4929(6) 0.074(3) Uani 1 1 d . . .
C46 C 0.2850(4) 0.05073(9) 0.5080(5) 0.060(2) Uani 1 1 d . . .
H46A H 0.2514 0.0484 0.5337 0.072 Uiso 1 1 calc R . .
C47 C 0.3230(4) 0.04185(10) 0.4860(6) 0.071(3) Uani 1 1 d . . .
C48 C 0.3724(4) 0.04543(10) 0.4459(6) 0.073(3) Uani 1 1 d . . .
C49 C 0.3820(4) 0.05750(12) 0.4318(7) 0.081(3) Uani 1 1 d . . .
H49A H 0.4154 0.0600 0.4068 0.097 Uiso 1 1 calc R . .
C50 C 0.3445(5) 0.06565(11) 0.4532(7) 0.088(3) Uani 1 1 d . . .
C51 C 0.3075(4) 0.02902(9) 0.5028(6) 0.073(3) Uani 1 1 d . . .
H51A H 0.2820 0.0288 0.5517 0.088 Uiso 1 1 calc R . .
H51B H 0.3407 0.0244 0.5184 0.088 Uiso 1 1 calc R . .
C52 C 0.4188(4) 0.03733(11) 0.4324(7) 0.092(3) Uani 1 1 d . . .
H52A H 0.4168 0.0306 0.4736 0.111 Uiso 1 1 calc R . .
H52B H 0.4531 0.0418 0.4435 0.111 Uiso 1 1 calc R . .
C53 C 0.3686(4) 0.01268(10) 0.3715(7) 0.084(3) Uani 1 1 d . . .
H53A H 0.3745 0.0041 0.3548 0.100 Uiso 1 1 calc R . .
H53B H 0.3810 0.0137 0.4310 0.100 Uiso 1 1 calc R . .
C54 C 0.1243(3) 0.07383(9) -0.1939(5) 0.065(2) Uani 1 1 d . . .
H54A H 0.1101 0.0819 -0.2097 0.078 Uiso 1 1 calc R . .
H54B H 0.1179 0.0683 -0.2428 0.078 Uiso 1 1 calc R . .
C55 C 0.1862(4) 0.07485(10) -0.1792(5) 0.069(3) Uani 1 1 d . A .
C56 C 0.2121(4) 0.08577(9) -0.1557(6) 0.071(3) Uani 1 1 d . . .
C57 C 0.2695(4) 0.08514(11) -0.1454(6) 0.072(3) Uani 1 1 d . A .
H57A H 0.2882 0.0923 -0.1289 0.086 Uiso 1 1 calc R . .
C58 C 0.2987(4) 0.07532(10) -0.1570(6) 0.069(3) Uani 1 1 d . . .
C59 C 0.2728(4) 0.06446(10) -0.1836(5) 0.066(2) Uani 1 1 d . A .
C60 C 0.2163(3) 0.06448(10) -0.1923(6) 0.071(3) Uani 1 1 d . . .
H60A H 0.1980 0.0572 -0.2075 0.086 Uiso 1 1 calc R A .
C61 C 0.3872(5) 0.08191(13) -0.1836(11) 0.131(4) Uani 1 1 d U . .
H61A H 0.3784 0.0900 -0.1607 0.158 Uiso 1 1 calc R A .
H61B H 0.3764 0.0820 -0.2442 0.158 Uiso 1 1 calc R . .
C62 C 0.4428(4) 0.08114(10) -0.1833(8) 0.089(3) Uani 1 1 d U A .
H62A H 0.4577 0.0893 -0.1696 0.107 Uiso 1 1 calc R . .
H62B H 0.4550 0.0791 -0.2416 0.107 Uiso 1 1 calc R . .
C63 C 0.5194(4) 0.07004(12) -0.1230(8) 0.105(3) Uani 1 1 d U . .
H63A H 0.5385 0.0780 -0.1204 0.126 Uiso 1 1 calc R . .
H63B H 0.5285 0.0665 -0.1792 0.126 Uiso 1 1 calc R . .
C64 C 0.5453(5) 0.06296(14) -0.0661(10) 0.141(5) Uani 1 1 d U . .
H64A H 0.5792 0.0672 -0.0481 0.169 Uiso 1 1 calc R . .
H64B H 0.5563 0.0554 -0.0950 0.169 Uiso 1 1 calc R . .
C65 C 0.5463(4) 0.05480(12) 0.0732(8) 0.096(3) Uani 1 1 d . . .
H65A H 0.5750 0.0607 0.0903 0.115 Uiso 1 1 calc R . .
H65B H 0.5646 0.0474 0.0520 0.115 Uiso 1 1 calc R . .
C66 C 0.5112(6) 0.05170(12) 0.1490(8) 0.123(5) Uani 1 1 d . . .
H66A H 0.5346 0.0500 0.1989 0.148 Uiso 1 1 calc R . .
H66B H 0.4871 0.0586 0.1632 0.148 Uiso 1 1 calc R . .
C67 C 0.2792(5) 0.04394(12) -0.2302(7) 0.102(3) Uani 0.50 1 d PU A 1
H67A H 0.2635 0.0463 -0.2859 0.122 Uiso 0.50 1 calc PR A 1
H67B H 0.2483 0.0417 -0.1927 0.122 Uiso 0.50 1 calc PR A 1
C68 C 0.3152(10) 0.0326(2) -0.2436(13) 0.092(5) Uani 0.50 1 d PU A 1
H68A H 0.2968 0.0266 -0.2809 0.111 Uiso 0.50 1 calc PR A 1
H68B H 0.3510 0.0348 -0.2687 0.111 Uiso 0.50 1 calc PR A 1
C67' C 0.2792(5) 0.04394(12) -0.2302(7) 0.102(3) Uani 0.50 1 d PU A 2
H67C H 0.2451 0.0463 -0.2597 0.122 Uiso 0.50 1 calc PR A 2
H67D H 0.3037 0.0400 -0.2719 0.122 Uiso 0.50 1 calc PR A 2
C68' C 0.2682(12) 0.0365(3) -0.1680(18) 0.127(5) Uani 0.50 1 d PU A 2
H68C H 0.2354 0.0316 -0.1815 0.153 Uiso 0.50 1 calc PR A 2
H68D H 0.2612 0.0411 -0.1149 0.153 Uiso 0.50 1 calc PR A 2
C69 C 0.3116(9) 0.01755(17) -0.1572(11) 0.180(5) Uani 1 1 d U A .
H69A H 0.3336 0.0136 -0.2023 0.216 Uiso 1 1 calc R . .
H69B H 0.2726 0.0166 -0.1729 0.216 Uiso 1 1 calc R . .
C70 C 0.3209(10) 0.01101(15) -0.0783(12) 0.194(5) Uani 1 1 d U . .
H70A H 0.2926 0.0133 -0.0362 0.232 Uiso 1 1 calc R A .
H70B H 0.3180 0.0022 -0.0887 0.232 Uiso 1 1 calc R . .
C71 C 0.3767(9) 0.00707(18) 0.0253(13) 0.197(6) Uani 1 1 d DU . .
H71A H 0.3682 -0.0015 0.0118 0.237 Uiso 1 1 calc R A .
H71B H 0.3495 0.0100 0.0672 0.237 Uiso 1 1 calc R . .
C72 C 0.4298(8) 0.00787(12) 0.0603(10) 0.149(5) Uani 1 1 d DU A .
H72A H 0.4563 0.0048 0.0181 0.179 Uiso 1 1 calc R . .
H72B H 0.4317 0.0025 0.1108 0.179 Uiso 1 1 calc R . .
C73 C 0.4350(5) 0.02346(14) 0.1679(8) 0.094(4) Uani 1 1 d . . .
C74 C 0.4534(4) 0.03483(14) 0.1914(7) 0.087(4) Uani 1 1 d . . .
C75 C 0.4496(4) 0.03896(12) 0.2714(8) 0.096(4) Uani 1 1 d . . .
H75A H 0.4654 0.0465 0.2867 0.115 Uiso 1 1 calc R . .
C76 C 0.4210(4) 0.03166(12) 0.3344(6) 0.078(3) Uani 1 1 d . . .
C77 C 0.4025(4) 0.02092(12) 0.3139(7) 0.080(3) Uani 1 1 d . . .
C78 C 0.4121(4) 0.01659(14) 0.2291(7) 0.103(4) Uani 1 1 d . . .
H78A H 0.4018 0.0085 0.2155 0.124 Uiso 1 1 calc R . .
C79 C 0.3935(4) 0.06027(8) 0.0037(7) 0.071(3) Uani 1 1 d . . .
H79A H 0.4157 0.0639 -0.0388 0.086 Uiso 1 1 calc R . .
C80 C 0.3705(3) 0.06768(8) 0.0639(7) 0.064(2) Uani 1 1 d . . .
C81 C 0.3397(3) 0.06198(8) 0.1274(6) 0.060(2) Uani 1 1 d . . .
C82 C 0.3333(3) 0.04892(7) 0.1289(5) 0.054(2) Uani 1 1 d . . .
C83 C 0.3581(3) 0.04239(9) 0.0641(6) 0.067(2) Uani 1 1 d . . .
H83A H 0.3554 0.0338 0.0630 0.081 Uiso 1 1 calc R . .
C84 C 0.3754(4) 0.08024(9) 0.0574(8) 0.092(3) Uani 1 1 d . . .
H84A H 0.3950 0.0838 0.0117 0.111 Uiso 1 1 calc R . .
C85 C 0.3511(4) 0.08732(10) 0.1189(7) 0.087(3) Uani 1 1 d . . .
H85A H 0.3556 0.0959 0.1174 0.105 Uiso 1 1 calc R . .
C86 C 0.3186(3) 0.08185(8) 0.1860(6) 0.063(2) Uani 1 1 d . . .
C87 C 0.3146(3) 0.06921(8) 0.1862(6) 0.060(2) Uani 1 1 d . . .
C88 C 0.2816(4) 0.06351(9) 0.2521(6) 0.068(2) Uani 1 1 d . . .
C89 C 0.2799(4) 0.04985(10) 0.2548(6) 0.079(3) Uani 1 1 d . . .
H89A H 0.2607 0.0459 0.2994 0.095 Uiso 1 1 calc R . .
C90 C 0.3041(4) 0.04340(9) 0.1972(6) 0.068(2) Uani 1 1 d . . .
H90A H 0.3025 0.0348 0.2006 0.082 Uiso 1 1 calc R . .
C91 C 0.2902(3) 0.08836(8) 0.2447(6) 0.067(2) Uani 1 1 d . . .
H91A H 0.2939 0.0969 0.2445 0.081 Uiso 1 1 calc R . .
C92 C 0.2553(4) 0.07121(10) 0.3089(6) 0.075(3) Uani 1 1 d . . .
H92A H 0.2347 0.0678 0.3541 0.090 Uiso 1 1 calc R . .
C93 C 0.4131(4) 0.04115(9) -0.0647(6) 0.074(3) Uani 1 1 d . . .
H93A H 0.4321 0.0465 -0.1048 0.112 Uiso 1 1 calc R . .
H93B H 0.3853 0.0364 -0.0950 0.112 Uiso 1 1 calc R . .
H93C H 0.4395 0.0356 -0.0383 0.112 Uiso 1 1 calc R . .
C94 C 0.2277(4) 0.09148(10) 0.3630(6) 0.083(3) Uani 1 1 d . . .
H94A H 0.2345 0.1000 0.3484 0.125 Uiso 1 1 calc R . .
H94B H 0.2406 0.0899 0.4209 0.125 Uiso 1 1 calc R . .
H94C H 0.1884 0.0898 0.3595 0.125 Uiso 1 1 calc R . .
P1 P 0.38670(15) 0.11788(3) 0.9183(3) 0.1045(11) Uani 1 1 d D . .
F1 F 0.3975(5) 0.12901(8) 0.8644(6) 0.244(6) Uani 1 1 d D . .
F2 F 0.3721(6) 0.10671(7) 0.9652(6) 0.242(6) Uani 1 1 d D . .
F3 F 0.3860(5) 0.11013(9) 0.8345(5) 0.235(6) Uani 1 1 d D . .
F4 F 0.4437(3) 0.11506(13) 0.9293(7) 0.279(8) Uani 1 1 d D . .
F5 F 0.3831(5) 0.12473(8) 0.9982(6) 0.211(5) Uani 1 1 d D . .
F6 F 0.3259(4) 0.11922(15) 0.9062(9) 0.355(12) Uani 1 1 d D . .
P2 P 0.14674(12) 0.02575(3) 0.66870(19) 0.0842(8) Uani 1 1 d D . .
F7 F 0.1386(4) 0.03709(7) 0.7227(5) 0.178(4) Uani 1 1 d D . .
F8 F 0.1623(4) 0.01520(7) 0.6101(7) 0.194(5) Uani 1 1 d D . .
F9 F 0.2088(3) 0.02733(10) 0.6718(8) 0.226(6) Uani 1 1 d D . .
F10 F 0.1539(5) 0.03426(9) 0.5931(5) 0.220(6) Uani 1 1 d D . .
F11 F 0.0913(3) 0.02456(10) 0.6482(10) 0.359(14) Uani 1 1 d D . .
F12 F 0.1488(6) 0.01806(11) 0.7396(6) 0.390(14) Uani 1 1 d D . .
N3 N 0.4590(4) 0.09923(10) 0.6250(7) 0.120(3) Uiso 1 1 d D . .
C95 C 0.4497(5) 0.10950(12) 0.6357(8) 0.107(4) Uiso 1 1 d D . .
C96 C 0.4402(7) 0.12207(14) 0.6535(13) 0.167(6) Uiso 1 1 d D . .
H96A H 0.4008 0.1235 0.6591 0.250 Uiso 1 1 calc R . .
H96B H 0.4547 0.1270 0.6070 0.250 Uiso 1 1 calc R . .
H96C H 0.4585 0.1243 0.7067 0.250 Uiso 1 1 calc R . .
N4 N 0.5396(6) 0.13563(14) 0.7802(11) 0.173(5) Uiso 1 1 d . . .
C97 C 0.5361(7) 0.13929(15) 0.8516(14) 0.146(5) Uiso 1 1 d . . .
C98 C 0.5268(9) 0.1418(2) 0.9405(15) 0.208(8) Uiso 1 1 d . . .
H98A H 0.5373 0.1502 0.9529 0.312 Uiso 1 1 calc R . .
H98B H 0.5488 0.1363 0.9752 0.312 Uiso 1 1 calc R . .
H98C H 0.4880 0.1407 0.9538 0.312 Uiso 1 1 calc R . .
N5 N 0.1293(6) 0.03864(14) 0.1584(10) 0.161(5) Uiso 1 1 d D . .
C99 C 0.1266(9) 0.04740(18) 0.2019(14) 0.201(9) Uiso 1 1 d D . .
C100 C 0.1331(9) 0.05892(19) 0.2416(16) 0.231(10) Uiso 1 1 d D . .
H10F H 0.1259 0.0582 0.3027 0.346 Uiso 1 1 calc R . .
H10G H 0.1073 0.0647 0.2167 0.346 Uiso 1 1 calc R . .
H10H H 0.1706 0.0618 0.2329 0.346 Uiso 1 1 calc R . .
N7 N 0.2550(11) 0.1564(3) 0.9605(19) 0.158(10) Uiso 0.50 1 d P . .
C101 C 0.2488(10) 0.1475(2) 0.9426(17) 0.100(7) Uiso 0.50 1 d P . .
C102 C 0.2245(8) 0.14083(18) 0.8833(13) 0.079(6) Uiso 0.50 1 d P . .
H10C H 0.2297 0.1322 0.8963 0.119 Uiso 0.50 1 calc PR . .
H10D H 0.2406 0.1427 0.8277 0.119 Uiso 0.50 1 calc PR . .
H10E H 0.1853 0.1427 0.8822 0.119 Uiso 0.50 1 calc PR . .
C104 C 0.1947(6) 0.06904(14) 0.0482(10) 0.049(4) Uiso 0.50 1 d P . .
H10I H 0.2114 0.0755 0.0139 0.074 Uiso 0.50 1 calc PR . .
H10J H 0.2037 0.0703 0.1082 0.074 Uiso 0.50 1 calc PR . .
H10K H 0.1549 0.0692 0.0409 0.074 Uiso 0.50 1 calc PR . .
C103 C 0.2103(9) 0.0602(2) 0.0276(15) 0.095(7) Uiso 0.50 1 d P . .
N6 N 0.2159(10) 0.0478(3) 0.0115(17) 0.150(9) Uiso 0.50 1 d P . .

loop_
_atom_site_aniso_label
_atom_site_aniso_U_11
_atom_site_aniso_U_22
_atom_site_aniso_U_33
_atom_site_aniso_U_23
_atom_site_aniso_U_13
_atom_site_aniso_U_12
O1 0.065(4) 0.082(4) 0.062(4) -0.016(3) 0.021(3) -0.006(3)
O2 0.077(5) 0.156(8) 0.133(8) 0.047(7) 0.013(5) 0.038(5)
O3 0.117(6) 0.083(5) 0.093(5) -0.018(4) 0.004(5) -0.015(5)
O4 0.081(5) 0.095(5) 0.100(5) -0.046(4) 0.000(4) 0.017(4)
O5 0.072(4) 0.079(4) 0.069(4) -0.022(3) 0.042(3) -0.006(3)
O6 0.069(4) 0.107(5) 0.050(4) -0.006(4) 0.009(3) 0.009(4)
O7 0.061(4) 0.117(5) 0.069(4) 0.012(4) -0.005(3) -0.009(4)
O8 0.068(4) 0.096(5) 0.062(4) -0.019(3) 0.000(3) 0.007(3)
O9 0.069(4) 0.078(4) 0.060(4) -0.003(3) 0.004(3) -0.008(3)
O10 0.102(5) 0.090(5) 0.056(4) -0.018(3) -0.008(4) 0.010(4)
O11 0.100(5) 0.097(5) 0.067(4) -0.024(4) 0.023(4) 0.011(4)
O12 0.085(5) 0.079(5) 0.083(5) 0.013(4) 0.000(4) -0.004(4)
O13 0.068(4) 0.073(4) 0.077(4) 0.006(3) -0.024(3) -0.012(3)
O14 0.225(9) 0.082(5) 0.116(7) 0.022(5) -0.081(7) -0.060(6)
O15 0.087(5) 0.085(5) 0.090(5) 0.015(4) -0.028(4) -0.019(4)
O16 0.061(4) 0.102(5) 0.116(6) 0.029(5) -0.024(4) -0.023(4)
O17 0.051(4) 0.142(6) 0.115(5) 0.061(5) 0.000(4) -0.006(4)
O18 0.064(4) 0.137(6) 0.189(7) 0.077(5) 0.031(5) 0.013(4)
O19 0.077(5) 0.096(5) 0.090(5) 0.016(4) 0.019(4) -0.008(4)
O20 0.067(4) 0.138(7) 0.104(6) 0.015(5) -0.009(4) -0.008(4)
O21 0.060(4) 0.107(5) 0.082(5) 0.003(4) 0.016(3) 0.002(4)
O22 0.170(9) 0.068(5) 0.194(10) 0.027(6) -0.075(8) -0.022(5)
O23 0.315(11) 0.101(6) 0.131(7) 0.025(6) -0.082(8) -0.026(7)
O24 0.083(5) 0.166(8) 0.067(5) 0.024(5) 0.002(4) 0.008(5)
N1 0.040(4) 0.086(6) 0.070(5) -0.018(4) 0.007(4) -0.005(4)
N2 0.082(6) 0.094(6) 0.050(4) 0.005(4) 0.009(4) -0.020(5)
C1 0.051(5) 0.078(6) 0.046(5) -0.010(5) 0.001(4) -0.004(4)
C2 0.037(4) 0.096(7) 0.054(5) -0.015(5) -0.007(4) 0.014(5)
C3 0.027(4) 0.125(8) 0.041(5) -0.001(5) -0.005(4) 0.001(5)
C4 0.035(4) 0.087(6) 0.048(5) 0.001(5) 0.000(4) -0.001(4)
C5 0.036(4) 0.104(8) 0.051(5) -0.026(5) -0.004(4) 0.011(5)
C6 0.045(5) 0.075(6) 0.049(5) -0.014(5) 0.008(4) -0.008(4)
C7 0.084(6) 0.064(6) 0.043(5) -0.015(4) 0.008(4) 0.030(5)
C8 0.075(7) 0.108(8) 0.071(7) -0.037(7) 0.004(6) 0.031(6)
C9 0.094(9) 0.122(10) 0.114(11) 0.006(9) 0.038(8) 0.013(8)
C10 0.101(8) 0.073(7) 0.078(7) 0.001(6) 0.011(6) 0.004(6)
C11 0.126(10) 0.117(10) 0.082(8) -0.047(7) 0.018(8) -0.040(8)
C12 0.106(9) 0.168(12) 0.083(8) -0.073(9) 0.006(7) 0.007(8)
C13 0.083(7) 0.096(7) 0.084(7) -0.025(6) 0.067(6) -0.004(6)
C14 0.060(6) 0.128(9) 0.086(8) -0.011(7) 0.018(6) -0.001(6)
C15 0.064(6) 0.107(8) 0.090(8) -0.009(7) 0.006(6) 0.014(6)
C16 0.085(7) 0.105(8) 0.060(6) -0.012(6) -0.018(5) -0.011(6)
C17 0.086(8) 0.114(9) 0.076(7) 0.010(7) 0.002(6) -0.007(6)
C18 0.073(7) 0.102(7) 0.060(6) -0.011(5) 0.004(5) 0.012(6)
C19 0.065(6) 0.068(6) 0.065(6) -0.011(5) -0.010(5) 0.007(5)
C20 0.084(7) 0.064(6) 0.061(6) -0.003(5) -0.001(5) 0.012(5)
C21 0.056(5) 0.084(7) 0.083(7) 0.034(6) -0.011(5) 0.016(5)
C22 0.058(5) 0.073(6) 0.062(5) 0.027(5) 0.009(4) 0.007(4)
C23 0.059(5) 0.063(5) 0.056(5) 0.011(4) 0.011(4) 0.008(4)
C24 0.055(5) 0.077(6) 0.047(5) -0.005(5) 0.001(4) 0.018(4)
C25 0.040(4) 0.072(6) 0.052(5) 0.004(4) -0.005(4) 0.006(4)
C26 0.059(5) 0.038(4) 0.081(7) 0.004(4) 0.012(5) 0.007(4)
C27 0.054(5) 0.060(5) 0.057(5) 0.014(4) -0.005(4) 0.000(4)
C28 0.081(7) 0.050(5) 0.058(6) 0.007(4) -0.007(5) -0.002(5)
C29 0.069(6) 0.054(5) 0.077(7) 0.008(5) -0.024(5) -0.009(4)
C30 0.070(6) 0.072(7) 0.098(9) 0.010(6) -0.018(6) 0.005(5)
C31 0.056(5) 0.054(5) 0.068(6) 0.012(4) -0.001(4) -0.007(4)
C32 0.067(6) 0.091(7) 0.063(6) 0.012(5) -0.005(5) 0.007(5)
C33 0.072(7) 0.103(8) 0.061(6) -0.022(6) 0.004(5) -0.006(6)
C34 0.069(6) 0.112(8) 0.063(6) -0.019(6) -0.004(5) -0.006(6)
C35 0.076(7) 0.128(9) 0.054(6) -0.017(6) 0.005(5) 0.010(6)
C36 0.205(16) 0.118(11) 0.063(7) -0.005(7) 0.030(9) 0.037(10)
C37 0.196(14) 0.135(11) 0.050(6) 0.024(7) 0.017(8) 0.070(11)
C38 0.124(10) 0.107(9) 0.085(8) 0.032(7) 0.053(7) 0.010(7)
C39 0.065(6) 0.079(6) 0.094(7) 0.014(6) -0.010(6) -0.021(5)
C40 0.111(9) 0.073(7) 0.110(9) -0.003(7) -0.042(7) -0.022(6)
C41 0.267(16) 0.071(8) 0.168(13) -0.014(9) -0.075(13) -0.038(10)
C42 0.109(9) 0.089(8) 0.116(10) -0.012(8) -0.036(8) -0.020(7)
C43 0.124(10) 0.132(11) 0.167(13) 0.080(10) -0.103(10) -0.058(9)
C44 0.056(7) 0.109(9) 0.183(14) 0.067(10) -0.026(7) 0.002(6)
C45 0.057(6) 0.098(8) 0.068(6) 0.011(6) -0.019(5) -0.011(6)
C46 0.058(5) 0.074(6) 0.048(5) 0.004(5) -0.011(4) -0.005(5)
C47 0.054(6) 0.101(8) 0.059(6) 0.025(5) -0.024(5) -0.007(5)
C48 0.060(6) 0.089(7) 0.071(7) 0.021(6) -0.010(5) 0.010(5)
C49 0.052(6) 0.117(9) 0.075(7) 0.006(7) -0.003(5) -0.009(6)
C50 0.088(8) 0.107(9) 0.069(7) 0.015(6) -0.023(6) -0.038(7)
C51 0.069(6) 0.089(7) 0.061(6) 0.020(5) -0.008(5) 0.005(5)
C52 0.053(6) 0.136(9) 0.088(8) 0.035(7) -0.002(5) 0.000(6)
C53 0.071(6) 0.113(8) 0.067(6) 0.023(6) -0.003(5) 0.040(6)
C54 0.056(5) 0.090(6) 0.048(5) 0.003(5) -0.015(4) 0.005(5)
C55 0.056(5) 0.114(8) 0.036(4) 0.013(5) 0.006(4) -0.003(6)
C56 0.070(6) 0.090(7) 0.053(5) -0.002(5) 0.007(5) -0.012(5)
C57 0.044(5) 0.114(8) 0.058(6) 0.004(6) -0.003(4) -0.007(5)
C58 0.048(5) 0.106(8) 0.052(5) 0.019(5) 0.003(4) 0.004(6)
C59 0.060(6) 0.091(7) 0.046(5) -0.002(5) 0.009(4) -0.002(5)
C60 0.041(5) 0.109(8) 0.064(6) 0.008(6) -0.003(4) -0.004(5)
C61 0.065(7) 0.121(8) 0.208(10) 0.061(8) 0.013(7) 0.000(6)
C62 0.052(5) 0.093(6) 0.122(7) 0.054(6) 0.011(5) 0.002(5)
C63 0.058(6) 0.135(8) 0.121(8) 0.031(7) 0.006(6) -0.003(6)
C64 0.102(8) 0.165(11) 0.157(11) 0.102(10) 0.055(8) 0.045(8)
C65 0.062(7) 0.117(9) 0.109(9) 0.029(8) -0.008(6) -0.002(6)
C66 0.164(12) 0.112(10) 0.094(9) 0.028(8) -0.057(9) -0.035(9)
C67 0.109(7) 0.117(8) 0.079(6) 0.001(6) 0.039(6) 0.021(6)
C68 0.108(10) 0.104(10) 0.064(9) 0.024(9) 0.022(8) 0.015(9)
C67' 0.109(7) 0.117(8) 0.079(6) 0.001(6) 0.039(6) 0.021(6)
C68' 0.154(11) 0.129(11) 0.099(10) 0.023(10) 0.010(10) 0.001(10)
C69 0.270(11) 0.150(9) 0.120(9) 0.024(8) -0.052(9) -0.048(9)
C70 0.323(14) 0.132(9) 0.126(10) 0.020(8) -0.059(10) -0.108(10)
C71 0.322(15) 0.130(9) 0.140(11) 0.000(9) -0.042(11) -0.049(11)
C72 0.264(15) 0.069(7) 0.113(10) 0.000(7) -0.023(10) -0.014(10)
C73 0.076(7) 0.134(11) 0.073(8) 0.038(8) 0.000(6) -0.003(7)
C74 0.041(5) 0.159(12) 0.061(7) 0.059(8) 0.001(5) 0.010(6)
C75 0.066(7) 0.128(10) 0.093(9) 0.026(8) -0.035(6) -0.003(6)
C76 0.055(6) 0.113(9) 0.064(6) 0.008(7) -0.015(5) 0.014(6)
C77 0.068(6) 0.106(8) 0.065(7) 0.027(6) 0.003(5) 0.015(6)
C78 0.086(8) 0.149(11) 0.074(8) 0.015(8) -0.010(6) 0.033(7)
C79 0.069(6) 0.044(5) 0.101(8) 0.017(5) 0.026(5) 0.002(4)
C80 0.046(5) 0.051(5) 0.096(7) 0.003(5) 0.007(5) 0.001(4)
C81 0.061(5) 0.064(5) 0.055(5) 0.000(5) 0.010(4) 0.003(4)
C82 0.057(5) 0.052(5) 0.055(5) 0.000(4) 0.010(4) -0.008(4)
C83 0.055(5) 0.073(6) 0.074(6) 0.011(5) 0.003(5) -0.005(5)
C84 0.095(8) 0.070(7) 0.112(9) 0.018(6) 0.041(7) -0.002(6)
C85 0.106(8) 0.074(6) 0.082(7) 0.000(6) 0.037(6) 0.008(6)
C86 0.049(5) 0.066(6) 0.073(6) 0.012(5) 0.012(4) 0.014(4)
C87 0.061(5) 0.059(5) 0.060(5) -0.001(5) 0.002(4) -0.001(4)
C88 0.065(6) 0.079(6) 0.059(6) 0.005(5) 0.005(5) -0.006(5)
C89 0.092(7) 0.092(7) 0.053(6) 0.006(6) 0.020(5) -0.028(6)
C90 0.079(6) 0.066(6) 0.059(6) 0.020(5) 0.007(5) -0.011(5)
C91 0.058(5) 0.063(6) 0.080(7) 0.004(5) -0.010(5) 0.005(5)
C92 0.083(7) 0.089(7) 0.053(6) 0.012(6) 0.004(5) -0.008(6)
C93 0.085(7) 0.085(6) 0.054(5) -0.022(5) 0.005(5) -0.007(5)
C94 0.093(7) 0.107(8) 0.050(5) -0.021(6) 0.015(5) 0.010(6)
P1 0.110(3) 0.084(2) 0.120(3) 0.029(2) 0.008(2) -0.0059(18)
F1 0.370(18) 0.156(8) 0.205(11) 0.094(8) 0.071(11) -0.006(10)
F2 0.424(19) 0.100(6) 0.201(11) 0.041(7) 0.089(12) -0.057(9)
F3 0.41(2) 0.188(10) 0.112(7) 0.006(7) 0.032(10) 0.004(11)
F4 0.101(7) 0.54(3) 0.200(12) 0.066(14) 0.008(7) 0.091(10)
F5 0.318(15) 0.167(9) 0.149(8) -0.059(7) 0.040(9) -0.104(9)
F6 0.099(8) 0.69(4) 0.279(17) 0.04(2) 0.020(10) 0.009(13)
P2 0.085(2) 0.0849(18) 0.0823(19) -0.0033(17) -0.0064(15) 0.0117(15)
F7 0.259(11) 0.138(7) 0.136(7) -0.061(6) 0.072(7) 0.036(7)
F8 0.193(9) 0.112(6) 0.278(13) -0.092(7) 0.012(9) 0.015(6)
F9 0.103(6) 0.298(14) 0.277(14) -0.108(12) -0.008(8) 0.035(7)
F10 0.328(15) 0.221(11) 0.111(7) 0.006(7) 0.081(9) 0.118(11)
F11 0.091(7) 0.227(12) 0.76(4) -0.066(19) -0.130(14) 0.011(7)
F12 0.64(3) 0.347(19) 0.188(12) 0.201(13) 0.202(17) 0.30(2)

loop_
_atom_type_symbol
_atom_type_description
_atom_type_scat_dispersion_real
_atom_type_scat_dispersion_imag
_atom_type_scat_source
C C 0.0181 0.0091 'International Tables Vol C Tables 4.2.6.8 and 6.1.1.4'
H H 0.0000 0.0000 'International Tables Vol C Tables 4.2.6.8 and 6.1.1.4'
N N 0.0311 0.0180 'International Tables Vol C Tables 4.2.6.8 and 6.1.1.4'
O O 0.0492 0.0322 'International Tables Vol C Tables 4.2.6.8 and 6.1.1.4'
F F 0.0727 0.0534 'International Tables Vol C Tables 4.2.6.8 and 6.1.1.4'
P P 0.2955 0.4335 'International Tables Vol C Tables 4.2.6.8 and 6.1.1.4'

loop_
_geom_angle_atom_site_label_1
_geom_angle_atom_site_label_2
_geom_angle_atom_site_label_3
_geom_angle
_geom_angle_site_symmetry_1
_geom_angle_site_symmetry_3
_geom_angle_publ_flag
C1 O1 C7 118.6(6) . . ?
C9 O2 C8 115.0(11) . . ?
C10 O3 C11 113.0(9) . . ?
C19 O4 C12 120.1(7) . . ?
C6 O5 C13 118.3(7) . . ?
C14 O6 C15 115.1(8) . . ?
C17 O7 C16 109.9(8) . . ?
C24 O8 C18 117.5(7) . . ?
C28 O9 C33 118.9(7) . . ?
C34 O10 C35 114.6(8) . . ?
C37 O11 C36 116.0(10) . . ?
C45 O12 C38 120.7(8) . . ?
C29 O13 C39 114.5(7) . . ?
C41 O14 C40 116.2(12) . . ?
C43 O15 C42 111.8(9) . . ?
C44 O16 C50 114.9(9) . . ?
C61 O17 C58 124.3(9) . . ?
C63 O18 C62 125.6(9) . . ?
C65 O19 C64 113.9(9) . . ?
C74 O20 C66 120.3(11) . . ?
C59 O21 C67 115.3(8) . . ?
C69 O22 C68 108.9(16) . . ?
C69 O22 C68' 113.8(17) . . ?
C68 O22 C68' 66.7(13) . . ?
C71 O23 C70 103.8(16) . . ?
C73 O24 C72 117.1(11) . . ?
C79 N1 C83 120.8(8) . . ?
C79 N1 C93 121.3(8) . . ?
C83 N1 C93 117.7(8) . . ?
C91 N2 C92 119.7(9) . . ?
C91 N2 C94 119.2(9) . . ?
C92 N2 C94 121.0(8) . . ?
O1 C1 C2 123.4(8) . . ?
O1 C1 C6 115.4(8) . . ?
C2 C1 C6 121.2(9) . . ?
C1 C2 C3 119.9(8) . . ?
C4 C3 C2 119.3(8) . . ?
C4 C3 C54 124.4(9) . . ?
C2 C3 C54 116.2(8) . . ?
C3 C4 C5 118.1(8) . . ?
C3 C4 C25 123.4(8) . . ?
C5 C4 C25 118.4(8) . . ?
C6 C5 C4 122.1(8) . . ?
O5 C6 C5 125.2(8) . . ?
O5 C6 C1 115.2(8) . . ?
C5 C6 C1 119.3(8) . . ?
O1 C7 C8 105.5(7) . . ?
O2 C8 C7 109.5(9) . . ?
O2 C9 C10 112.0(11) . . ?
O3 C10 C9 112.6(9) . . ?
O3 C11 C12 113.2(11) . . ?
C11 C12 O4 107.6(9) . . ?
O5 C13 C14 109.6(8) . . ?
O6 C14 C13 115.1(9) . . ?
O6 C15 C16 108.2(9) . . ?
O7 C16 C15 105.3(8) . . ?
O7 C17 C18 109.2(9) . . ?
O8 C18 C17 106.9(8) . . ?
O4 C19 C20 125.8(8) . . ?
O4 C19 C24 116.5(8) . . ?
C20 C19 C24 117.6(9) . . ?
C21 C20 C19 121.8(9) . . ?
C20 C21 C22 120.3(8) . . ?
C20 C21 C53 116.2(10) . . ?
C22 C21 C53 123.4(10) . . ?
C23 C22 C21 117.5(9) . . ?
C23 C22 C51 117.9(9) . . ?
C21 C22 C51 124.5(8) . . ?
C22 C23 C24 123.0(9) . . ?
O8 C24 C23 127.1(8) . . ?
O8 C24 C19 113.5(8) . . ?
C23 C24 C19 119.4(8) . . ?
C4 C25 C26 113.2(6) . . ?
C31 C26 C27 117.7(8) . . ?
C31 C26 C25 125.2(8) . . ?
C27 C26 C25 117.1(7) . . ?
C28 C27 C26 121.7(8) . . ?
O9 C28 C29 117.2(8) . . ?
O9 C28 C27 122.8(8) . . ?
C29 C28 C27 120.0(9) . . ?
O13 C29 C30 124.8(9) . . ?
O13 C29 C28 115.8(9) . . ?
C30 C29 C28 119.5(9) . . ?
C29 C30 C31 121.0(9) . . ?
C26 C31 C30 120.0(9) . . ?
C26 C31 C32 123.7(8) . . ?
C30 C31 C32 116.3(8) . . ?
C56 C32 C31 113.3(8) . . ?
O9 C33 C34 112.3(8) . . ?
O10 C34 C33 110.5(9) . . ?
C36 C35 O10 116.8(9) . . ?
C35 C36 O11 116.3(11) . . ?
O11 C37 C38 115.1(11) . . ?
C37 C38 O12 109.1(10) . . ?
O13 C39 C40 106.4(9) . . ?
O14 C40 C39 109.5(9) . . ?
O14 C41 C42 122.6(16) . . ?
C41 C42 O15 111.1(10) . . ?
O15 C43 C44 112.6(10) . . ?
C43 C44 O16 111.3(12) . . ?
C46 C45 C50 117.4(11) . . ?
C46 C45 O12 121.1(9) . . ?
C50 C45 O12 121.5(10) . . ?
C45 C46 C47 120.7(9) . . ?
C46 C47 C48 118.8(9) . . ?
C46 C47 C51 117.0(9) . . ?
C48 C47 C51 124.1(10) . . ?
C49 C48 C47 119.2(10) . . ?
C49 C48 C52 115.9(10) . . ?
C47 C48 C52 123.8(10) . . ?
C50 C49 C48 119.9(10) . . ?
C49 C50 C45 123.9(11) . . ?
C49 C50 O16 125.6(10) . . ?
C45 C50 O16 110.5(11) . . ?
C47 C51 C22 112.5(7) . . ?
C48 C52 C76 113.0(8) . . ?
C21 C53 C77 111.5(8) . . ?
C3 C54 C55 115.1(7) . . ?
C60 C55 C56 120.7(9) . . ?
C60 C55 C54 116.3(9) . . ?
C56 C55 C54 123.0(9) . . ?
C55 C56 C57 115.7(10) . . ?
C55 C56 C32 125.3(9) . . ?
C57 C56 C32 118.9(9) . . ?
C58 C57 C56 124.4(10) . . ?
C57 C58 O17 123.9(10) . . ?
C57 C58 C59 119.8(9) . . ?
O17 C58 C59 116.3(9) . . ?
O21 C59 C60 125.1(10) . . ?
O21 C59 C58 116.6(8) . . ?
C60 C59 C58 118.2(9) . . ?
C55 C60 C59 121.2(10) . . ?
O17 C61 C62 126.0(12) . . ?
C61 C62 O18 117.0(9) . . ?
O18 C63 C64 128.6(11) . . ?
C63 C64 O19 116.3(10) . . ?
O19 C65 C66 110.4(9) . . ?
O20 C66 C65 108.4(11) . . ?
O21 C67 C68 116.9(13) . . ?
O22 C68 C67 103.0(14) . . ?
O22 C69 C70 116.7(16) . . ?
O23 C70 C69 110.4(16) . . ?
O23 C71 C72 110.0(18) . . ?
C71 C72 O24 114.7(14) . . ?
C78 C73 C74 117.0(12) . . ?
C78 C73 O24 126.6(14) . . ?
C74 C73 O24 116.1(11) . . ?
C75 C74 O20 122.2(14) . . ?
C75 C74 C73 122.5(11) . . ?
O20 C74 C73 115.2(12) . . ?
C74 C75 C76 118.9(12) . . ?
C77 C76 C75 119.9(11) . . ?
C77 C76 C52 123.9(10) . . ?
C75 C76 C52 116.0(11) . . ?
C76 C77 C78 118.3(11) . . ?
C76 C77 C53 125.4(11) . . ?
C78 C77 C53 116.3(12) . . ?
C73 C78 C77 123.0(14) . . ?
N1 C79 C80 124.4(8) . . ?
C79 C80 C84 120.3(9) . . ?
C79 C80 C81 116.5(8) . . ?
C84 C80 C81 123.1(9) . . ?
C87 C81 C80 117.5(8) . . ?
C87 C81 C82 121.4(8) . . ?
C80 C81 C82 121.1(8) . . ?
C83 C82 C90 123.4(8) . . ?
C83 C82 C81 117.2(8) . . ?
C90 C82 C81 119.4(8) . . ?
C82 C83 N1 120.0(8) . . ?
C85 C84 C80 118.3(10) . . ?
C84 C85 C86 120.7(9) . . ?
C91 C86 C87 119.3(8) . . ?
C91 C86 C85 123.6(9) . . ?
C87 C86 C85 117.0(8) . . ?
C81 C87 C86 123.4(8) . . ?
C81 C87 C88 118.5(8) . . ?
C86 C87 C88 118.1(8) . . ?
C92 C88 C87 116.8(9) . . ?
C92 C88 C89 125.4(8) . . ?
C87 C88 C89 117.8(8) . . ?
C90 C89 C88 121.1(8) . . ?
C89 C90 C82 121.4(9) . . ?
N2 C91 C86 123.6(9) . . ?
N2 C92 C88 122.3(9) . . ?
F4 P1 F5 93.9(6) . . ?
F4 P1 F2 89.7(7) . . ?
F5 P1 F2 89.3(5) . . ?
F4 P1 F6 173.2(9) . . ?
F5 P1 F6 89.9(6) . . ?
F2 P1 F6 84.7(6) . . ?
F4 P1 F1 94.2(6) . . ?
F5 P1 F1 94.2(5) . . ?
F2 P1 F1 174.7(7) . . ?
F6 P1 F1 91.2(7) . . ?
F4 P1 F3 89.7(6) . . ?
F5 P1 F3 175.4(6) . . ?
F2 P1 F3 87.9(5) . . ?
F6 P1 F3 86.3(6) . . ?
F1 P1 F3 88.4(5) . . ?
F11 P2 F12 99.3(7) . . ?
F11 P2 F7 94.5(6) . . ?
F12 P2 F7 93.3(6) . . ?
F11 P2 F10 89.3(6) . . ?
F12 P2 F10 171.3(7) . . ?
F7 P2 F10 86.8(5) . . ?
F11 P2 F9 168.4(8) . . ?
F12 P2 F9 90.5(6) . . ?
F7 P2 F9 91.1(5) . . ?
F10 P2 F9 80.8(6) . . ?
F11 P2 F8 91.8(6) . . ?
F12 P2 F8 90.6(6) . . ?
F7 P2 F8 172.0(5) . . ?
F10 P2 F8 88.3(5) . . ?
F9 P2 F8 81.9(5) . . ?
N3 C95 C96 176.6(16) . . ?
N4 C97 C98 170(2) . . ?
N5 C99 C100 167(3) . . ?
N7 C101 C102 142(3) . . ?
C104 C103 N6 163(3) . . ?

loop_
_geom_bond_atom_site_label_1
_geom_bond_atom_site_label_2
_geom_bond_distance
_geom_bond_site_symmetry_2
_geom_bond_publ_flag
O1 C1 1.366(10) . ?
O1 C7 1.418(9) . ?
O2 C9 1.305(13) . ?
O2 C8 1.395(12) . ?
O3 C10 1.387(11) . ?
O3 C11 1.406(12) . ?
O4 C19 1.368(10) . ?
O4 C12 1.469(11) . ?
O5 C6 1.349(10) . ?
O5 C13 1.440(9) . ?
O6 C14 1.394(12) . ?
O6 C15 1.410(11) . ?
O7 C17 1.413(11) . ?
O7 C16 1.436(10) . ?
O8 C24 1.365(9) . ?
O8 C18 1.406(10) . ?
O9 C28 1.383(10) . ?
O9 C33 1.408(10) . ?
O10 C34 1.384(11) . ?
O10 C35 1.428(11) . ?
O11 C37 1.344(13) . ?
O11 C36 1.442(14) . ?
O12 C45 1.398(12) . ?
O12 C38 1.429(11) . ?
O13 C29 1.376(10) . ?
O13 C39 1.451(10) . ?
O14 C41 1.272(17) . ?
O14 C40 1.417(13) . ?
O15 C43 1.385(12) . ?
O15 C42 1.421(12) . ?
O16 C44 1.469(12) . ?
O16 C50 1.477(13) . ?
O17 C61 1.225(12) . ?
O17 C58 1.398(10) . ?
O18 C63 1.334(12) . ?
O18 C62 1.395(11) . ?
O19 C65 1.380(12) . ?
O19 C64 1.444(13) . ?
O20 C74 1.372(12) . ?
O20 C66 1.431(13) . ?
O21 C59 1.369(11) . ?
O21 C67 1.452(14) . ?
O22 C69 1.159(17) . ?
O22 C68 1.47(2) . ?
O22 C68' 1.63(3) . ?
O23 C71 1.33(2) . ?
O23 C70 1.42(2) . ?
O24 C73 1.385(14) . ?
O24 C72 1.446(15) . ?
N1 C79 1.315(11) . ?
N1 C83 1.391(11) . ?
N1 C93 1.454(10) . ?
N2 C91 1.315(11) . ?
N2 C92 1.354(12) . ?
N2 C94 1.501(11) . ?
C1 C2 1.372(12) . ?
C1 C6 1.401(11) . ?
C2 C3 1.436(13) . ?
C3 C4 1.390(12) . ?
C3 C54 1.477(12) . ?
C4 C5 1.438(12) . ?
C4 C25 1.495(11) . ?
C5 C6 1.352(12) . ?
C7 C8 1.509(13) . ?
C9 C10 1.499(16) . ?
C11 C12 1.454(13) . ?
C13 C14 1.484(13) . ?
C15 C16 1.547(14) . ?
C17 C18 1.490(13) . ?
C19 C20 1.390(12) . ?
C19 C24 1.403(12) . ?
C20 C21 1.361(13) . ?
C21 C22 1.416(13) . ?
C21 C53 1.519(12) . ?
C22 C23 1.349(11) . ?
C22 C51 1.533(13) . ?
C23 C24 1.382(12) . ?
C25 C26 1.500(11) . ?
C26 C31 1.394(11) . ?
C26 C27 1.416(12) . ?
C27 C28 1.397(12) . ?
C28 C29 1.386(13) . ?
C29 C30 1.383(14) . ?
C30 C31 1.426(13) . ?
C31 C32 1.541(13) . ?
C32 C56 1.527(13) . ?
C33 C34 1.470(12) . ?
C35 C36 1.404(16) . ?
C37 C38 1.394(15) . ?
C39 C40 1.457(13) . ?
C41 C42 1.407(19) . ?
C43 C44 1.401(16) . ?
C45 C46 1.377(13) . ?
C45 C50 1.382(14) . ?
C46 C47 1.394(13) . ?
C47 C48 1.417(13) . ?
C47 C51 1.488(13) . ?
C48 C49 1.369(14) . ?
C48 C52 1.460(13) . ?
C49 C50 1.327(14) . ?
C52 C76 1.663(15) . ?
C53 C77 1.527(14) . ?
C54 C55 1.535(11) . ?
C55 C60 1.374(13) . ?
C55 C56 1.410(13) . ?
C56 C57 1.414(12) . ?
C57 C58 1.309(13) . ?
C58 C59 1.418(13) . ?
C59 C60 1.388(12) . ?
C61 C62 1.361(13) . ?
C63 C64 1.347(15) . ?
C65 C66 1.509(17) . ?
C67 C68 1.55(2) . ?
C69 C70 1.45(2) . ?
C71 C72 1.413(16) . ?
C73 C78 1.347(16) . ?
C73 C74 1.382(16) . ?
C74 C75 1.341(16) . ?
C75 C76 1.456(15) . ?
C76 C77 1.309(14) . ?
C77 C78 1.435(16) . ?
C79 C80 1.372(12) . ?
C80 C84 1.394(13) . ?
C80 C81 1.399(12) . ?
C81 C87 1.366(11) . ?
C81 C82 1.449(11) . ?
C82 C83 1.387(12) . ?
C82 C90 1.426(11) . ?
C84 C85 1.379(14) . ?
C85 C86 1.452(12) . ?
C86 C91 1.361(12) . ?
C86 C87 1.397(11) . ?
C87 C88 1.457(12) . ?
C88 C92 1.390(13) . ?
C88 C89 1.507(13) . ?
C89 C90 1.295(13) . ?
P1 F4 1.439(8) . ?
P1 F5 1.469(8) . ?
P1 F2 1.479(8) . ?
P1 F6 1.505(9) . ?
P1 F1 1.515(8) . ?
P1 F3 1.572(9) . ?
P2 F11 1.398(8) . ?
P2 F12 1.402(8) . ?
P2 F7 1.525(7) . ?
P2 F10 1.525(8) . ?
P2 F9 1.527(8) . ?
P2 F8 1.531(7) . ?
N3 C95 1.167(12) . ?
C95 C96 1.434(15) . ?
N4 C97 1.20(2) . ?
C97 C98 1.44(2) . ?
N5 C99 1.186(13) . ?
C99 C100 1.424(14) . ?
N7 C101 1.03(3) . ?
C101 C102 1.33(3) . ?
C104 C103 1.09(2) . ?
C103 N6 1.40(3) . ?
